data_4511270
loop_
_publ_author_name
'Dur\'a, Gema'
'Carri\'on, M. Carmen'
'Jal\'on, F\'elix A.'
'Rodr\'iguez, Ana M.'
'Manzano, Blanca R.'

_publ_section_title
;
 Metal Supramolecular Frameworks with Silver and Ditopic
 Bis(pyrazolyl)methane Ligands: Effect of the Anions and Ligand
 Substitution
;
_journal_issue 7
_journal_name_full 'Crystal Growth &amp; Design'
_journal_page_first 3510
_journal_paper_doi 10.1021/cg5004484
_journal_volume 14
_journal_year 2014
_chemical_formula_sum 'C32 H38 Ag2 F4 N10 O4 P2'
_chemical_formula_weight 980.40
_chemical_name_systematic
;
 ?
;
_space_group_IT_number 14
_symmetry_cell_setting monoclinic
_symmetry_space_group_name_Hall '-P 2ybc'
_symmetry_space_group_name_H-M 'P 1 21/c 1'
_atom_sites_solution_hydrogens geom
_audit_creation_method SHELXL--97
_cell_angle_alpha 90
_cell_angle_beta 104.689(9)
_cell_angle_gamma 90
_cell_formula_units_Z 2
_cell_length_a 8.674(7)
_cell_length_b 24.68(2)
_cell_length_c 9.388(8)
_cell_measurement_reflns_used 618
_cell_measurement_temperature 230(2)
_cell_measurement_theta_max 15.040
_cell_measurement_theta_min 2.389
_cell_volume 1944(3)
_computing_structure_refinement 'SHELXL-97 (Sheldrick, 1997)'
_diffrn_ambient_temperature 230(2)
_diffrn_measured_fraction_theta_full 0.990
_diffrn_measured_fraction_theta_max 0.990
_diffrn_measurement_device_type 'CCD area detector'
_diffrn_measurement_method 'omega and phi scans'
_diffrn_radiation_monochromator graphite
_diffrn_radiation_type MoK\a
_diffrn_radiation_wavelength 0.71073
_diffrn_reflns_av_R_equivalents 0.2259
_diffrn_reflns_av_sigmaI/netI 0.2289
_diffrn_reflns_limit_h_max 10
_diffrn_reflns_limit_h_min -10
_diffrn_reflns_limit_k_max 29
_diffrn_reflns_limit_k_min -29
_diffrn_reflns_limit_l_max 10
_diffrn_reflns_limit_l_min -11
_diffrn_reflns_number 12373
_diffrn_reflns_theta_full 25.00
_diffrn_reflns_theta_max 25.00
_diffrn_reflns_theta_min 2.39
_diffrn_source 'fine-focus sealed tube'
_exptl_absorpt_coefficient_mu 1.159
_exptl_absorpt_correction_T_max 0.934
_exptl_absorpt_correction_T_min 0.873
_exptl_absorpt_correction_type multi-scan
_exptl_absorpt_process_details SADABS
_exptl_crystal_colour colourless
_exptl_crystal_density_diffrn 1.675
_exptl_crystal_density_method 'not measured'
_exptl_crystal_description plate
_exptl_crystal_F_000 984
_exptl_crystal_size_max 0.12
_exptl_crystal_size_mid 0.09
_exptl_crystal_size_min 0.06
_refine_diff_density_max 0.781
_refine_diff_density_min -0.692
_refine_diff_density_rms 0.116
_refine_ls_extinction_method none
_refine_ls_goodness_of_fit_ref 0.872
_refine_ls_hydrogen_treatment constr
_refine_ls_matrix_type full
_refine_ls_number_parameters 252
_refine_ls_number_reflns 3385
_refine_ls_number_restraints 0
_refine_ls_restrained_S_all 0.872
_refine_ls_R_factor_all 0.2368
_refine_ls_R_factor_gt 0.0805
_refine_ls_shift/su_max 0.000
_refine_ls_shift/su_mean 0.000
_refine_ls_structure_factor_coef Fsqd
_refine_ls_weighting_details 'w=1/[\s^2^(Fo^2^)+(0.1195P)^2^] where P=(Fo^2^+2Fc^2^)/3'
_refine_ls_weighting_scheme calc
_refine_ls_wR_factor_gt 0.1775
_refine_ls_wR_factor_ref 0.2595
_reflns_number_gt 1202
_reflns_number_total 3385
_reflns_threshold_expression >2sigma(I)
_cod_data_source_file cg5004484_si_002.cif
_cod_data_source_block 7
_cod_depositor_comments 'Adding full bibliography for 4511266--4511274.cif.'
_cod_original_sg_symbol_H-M P21/c
_cod_database_code 4511270

loop_
_space_group_symop_operation_xyz
'x, y, z'
'-x, y+1/2, -z+1/2'
'-x, -y, -z'
'x, -y-1/2, z-1/2'

loop_
_atom_site_label
_atom_site_type_symbol
_atom_site_fract_x
_atom_site_fract_y
_atom_site_fract_z
_atom_site_U_iso_or_equiv
_atom_site_adp_type
_atom_site_occupancy
_atom_site_site_symmetry_order
_atom_site_calc_flag
_atom_site_refinement_flags_posn
_atom_site_refinement_flags_adp
_atom_site_refinement_flags_occupancy
_atom_site_disorder_assembly
_atom_site_disorder_group
Ag1 Ag 1.02255(14) 0.39711(4) 0.21753(15) 0.0744(6) Uani 1 1 d . . . . .
P1 P 1.2835(6) 0.3934(2) 0.5591(6) 0.0865(14) Uani 1 1 d . . . . .
N1 N 0.7516(15) 0.3900(5) 0.2035(15) 0.067(3) Uani 1 1 d . . . . .
N2 N 0.6558(13) 0.3720(4) 0.0720(15) 0.054(3) Uani 1 1 d . . . . .
N3 N 0.9580(13) 0.3208(4) 0.0705(12) 0.056(3) Uani 1 1 d . . . . .
N4 N 0.8225(14) 0.3228(4) -0.0453(12) 0.050(3) Uani 1 1 d . . . . .
N5 N 1.1238(15) 0.4786(4) 0.1780(14) 0.065(3) Uani 1 1 d . . . . .
C1 C 0.5104(17) 0.3567(5) 0.093(2) 0.064(4) Uani 1 1 d . . . . .
C2 C 0.515(2) 0.3680(6) 0.232(2) 0.080(5) Uani 1 1 d . . . . .
H2 H 0.4330 0.3628 0.2775 0.096 Uiso 1 1 calc R U . . .
C3 C 0.666(2) 0.3891(6) 0.2978(19) 0.068(4) Uani 1 1 d . . . . .
C4 C 0.3831(18) 0.3358(6) -0.0253(19) 0.086(5) Uani 1 1 d . . . . .
H4A H 0.4201 0.3323 -0.1130 0.130 Uiso 1 1 calc R U . . .
H4B H 0.2942 0.3603 -0.0433 0.130 Uiso 1 1 calc R U . . .
H4C H 0.3507 0.3010 0.0022 0.130 Uiso 1 1 calc R U . . .
C5 C 0.738(2) 0.4039(8) 0.453(2) 0.122(7) Uani 1 1 d . . . . .
H5A H 0.8444 0.4172 0.4624 0.182 Uiso 1 1 calc R U . . .
H5B H 0.7422 0.3725 0.5142 0.182 Uiso 1 1 calc R U . . .
H5C H 0.6751 0.4315 0.4827 0.182 Uiso 1 1 calc R U . . .
C6 C 0.8043(18) 0.2780(5) -0.1266(19) 0.065(4) Uani 1 1 d . . . . .
C7 C 0.9261(19) 0.2449(6) -0.0661(19) 0.074(5) Uani 1 1 d . . . . .
H7 H 0.9449 0.2107 -0.0994 0.089 Uiso 1 1 calc R U . . .
C8 C 1.0190(18) 0.2719(5) 0.0560(17) 0.058(4) Uani 1 1 d . . . . .
C9 C 0.674(2) 0.2686(6) -0.263(2) 0.095(6) Uani 1 1 d . . . . .
H9A H 0.6041 0.2995 -0.2807 0.143 Uiso 1 1 calc R U . . .
H9B H 0.6142 0.2370 -0.2497 0.143 Uiso 1 1 calc R U . . .
H9C H 0.7189 0.2633 -0.3450 0.143 Uiso 1 1 calc R U . . .
C10 C 1.1614(18) 0.2551(6) 0.1724(17) 0.082(5) Uani 1 1 d . . . . .
H10A H 1.1958 0.2847 0.2394 0.123 Uiso 1 1 calc R U . . .
H10B H 1.2456 0.2453 0.1279 0.123 Uiso 1 1 calc R U . . .
H10C H 1.1349 0.2246 0.2250 0.123 Uiso 1 1 calc R U . . .
C11 C 0.7118(16) 0.3664(5) -0.0579(17) 0.056(4) Uani 1 1 d . . . . .
H11 H 0.6194 0.3575 -0.1390 0.067 Uiso 1 1 calc R U . . .
C12 C 0.7770(17) 0.4216(5) -0.0949(15) 0.054(4) Uani 1 1 d . . . . .
C13 C 0.7056(18) 0.4679(5) -0.0743(19) 0.079(5) Uani 1 1 d . . . . .
H13 H 0.6195 0.4674 -0.0322 0.095 Uiso 1 1 calc R U . . .
C14 C 0.760(2) 0.5167(6) -0.116(2) 0.087(6) Uani 1 1 d . . . . .
H14 H 0.7097 0.5482 -0.0973 0.104 Uiso 1 1 calc R U . . .
C15 C 0.9433(17) 0.4758(6) -0.1996(16) 0.069(4) Uani 1 1 d . . . . .
H15 H 1.0276 0.4775 -0.2440 0.083 Uiso 1 1 calc R U . . .
C16 C 0.8978(18) 0.4251(5) -0.1609(18) 0.066(4) Uani 1 1 d . . . . .
H16 H 0.9499 0.3941 -0.1801 0.079 Uiso 1 1 calc R U . . .
O1 O 1.2079(14) 0.3662(5) 0.4241(13) 0.097(4) Uani 1 1 d . . . . .
O2 O 1.4325(13) 0.3762(5) 0.6564(13) 0.096(4) Uani 1 1 d . . . . .
F1 F 1.1484(19) 0.3809(8) 0.651(2) 0.081(6) Uani 0.5 1 d . . P A 1
F2 F 1.240(3) 0.4543(7) 0.553(3) 0.133(9) Uani 0.5 1 d . . P A 1
F2A F 1.344(3) 0.4498(10) 0.500(3) 0.123(9) Uiso 0.5 1 d . . P A 2
F1A F 1.204(5) 0.418(2) 0.651(5) 0.220(19) Uiso 0.5 1 d . . P A 2

loop_
_atom_site_aniso_label
_atom_site_aniso_U_11
_atom_site_aniso_U_22
_atom_site_aniso_U_33
_atom_site_aniso_U_23
_atom_site_aniso_U_13
_atom_site_aniso_U_12
Ag1 0.0629(8) 0.0527(7) 0.0966(11) 0.0039(7) -0.0002(7) -0.0105(7)
P1 0.084(3) 0.087(3) 0.080(4) 0.010(3) 0.005(3) 0.019(3)
N1 0.067(8) 0.073(8) 0.057(9) -0.012(7) 0.007(8) -0.017(7)
N2 0.045(7) 0.042(6) 0.074(10) 0.003(7) 0.011(7) 0.003(6)
N3 0.052(7) 0.057(7) 0.051(8) 0.002(6) -0.001(7) 0.004(6)
N4 0.068(8) 0.022(5) 0.064(9) 0.000(5) 0.023(7) 0.001(5)
N5 0.062(8) 0.044(7) 0.079(10) 0.002(7) -0.001(8) 0.001(7)
C1 0.046(10) 0.046(8) 0.087(14) -0.001(9) -0.006(10) 0.004(7)
C2 0.065(12) 0.057(9) 0.107(17) 0.012(11) 0.000(11) 0.011(9)
C3 0.064(10) 0.075(10) 0.059(12) -0.005(9) 0.003(10) 0.007(9)
C4 0.062(10) 0.093(12) 0.109(15) -0.004(11) 0.031(11) -0.023(10)
C5 0.088(13) 0.18(2) 0.099(17) -0.044(15) 0.033(13) -0.017(15)
C6 0.068(10) 0.029(7) 0.096(13) -0.007(8) 0.018(10) 0.005(7)
C7 0.076(11) 0.048(8) 0.096(14) -0.019(9) 0.015(11) -0.002(9)
C8 0.074(10) 0.029(7) 0.072(12) 0.009(7) 0.019(10) -0.002(7)
C9 0.115(15) 0.064(10) 0.106(15) -0.026(10) 0.027(13) -0.012(10)
C10 0.073(11) 0.083(11) 0.078(13) 0.023(10) 0.001(10) 0.014(10)
C11 0.047(8) 0.039(7) 0.076(12) 0.008(8) 0.003(8) -0.003(7)
C12 0.065(10) 0.037(7) 0.053(10) 0.014(7) 0.002(8) -0.004(7)
C13 0.069(11) 0.038(8) 0.142(17) 0.005(9) 0.048(11) 0.009(7)
C14 0.068(11) 0.050(10) 0.146(18) 0.008(10) 0.031(12) 0.023(9)
C15 0.062(10) 0.059(9) 0.089(13) 0.016(9) 0.025(10) -0.006(8)
C16 0.066(10) 0.041(8) 0.099(13) 0.005(8) 0.035(10) -0.009(7)
O1 0.097(9) 0.100(8) 0.076(9) 0.013(7) -0.012(7) -0.008(7)
O2 0.061(7) 0.121(9) 0.088(9) 0.020(7) -0.015(6) -0.015(7)
F1 0.049(10) 0.089(14) 0.110(16) 0.002(11) 0.027(10) 0.018(10)
F2 0.13(2) 0.039(10) 0.22(3) 0.035(14) 0.04(2) 0.029(12)

loop_
_atom_type_symbol
_atom_type_description
_atom_type_scat_dispersion_real
_atom_type_scat_dispersion_imag
_atom_type_scat_source
C C 0.0033 0.0016 'International Tables Vol C Tables 4.2.6.8 and 6.1.1.4'
H H 0.0000 0.0000 'International Tables Vol C Tables 4.2.6.8 and 6.1.1.4'
N N 0.0061 0.0033 'International Tables Vol C Tables 4.2.6.8 and 6.1.1.4'
O O 0.0106 0.0060 'International Tables Vol C Tables 4.2.6.8 and 6.1.1.4'
F F 0.0171 0.0103 'International Tables Vol C Tables 4.2.6.8 and 6.1.1.4'
P P 0.1023 0.0942 'International Tables Vol C Tables 4.2.6.8 and 6.1.1.4'
Ag Ag -0.8971 1.1015 'International Tables Vol C Tables 4.2.6.8 and 6.1.1.4'

loop_
_geom_angle_atom_site_label_1
_geom_angle_atom_site_label_2
_geom_angle_atom_site_label_3
_geom_angle
_geom_angle_site_symmetry_1
_geom_angle_site_symmetry_3
N5 Ag1 N3 132.1(4) . .
N5 Ag1 O1 102.4(4) . .
N3 Ag1 O1 104.0(4) . .
N5 Ag1 N1 119.1(4) . .
N3 Ag1 N1 79.4(4) . .
O1 Ag1 N1 120.0(4) . .
F1A P1 O1 125(2) . .
F1A P1 O2 104(2) . .
O1 P1 O2 123.7(8) . .
O1 P1 F2 111.5(12) . .
O2 P1 F2 118.9(11) . .
F1A P1 F2A 95(2) . .
O1 P1 F2A 102.3(10) . .
O2 P1 F2A 98.7(11) . .
O1 P1 F1 98.6(9) . .
O2 P1 F1 104.7(8) . .
F2 P1 F1 90.1(12) . .
C3 N1 N2 106.8(12) . .
C3 N1 Ag1 135.2(11) . .
N2 N1 Ag1 116.5(9) . .
N1 N2 C1 109.2(12) . .
N1 N2 C11 122.6(11) . .
C1 N2 C11 128.0(14) . .
C8 N3 N4 103.4(11) . .
C8 N3 Ag1 138.7(10) . .
N4 N3 Ag1 117.8(7) . .
C6 N4 N3 111.9(11) . .
C6 N4 C11 126.9(13) . .
N3 N4 C11 120.8(11) . .
C15 N5 C14 115.0(13) 3_765 3_765
C15 N5 Ag1 122.2(10) 3_765 .
C14 N5 Ag1 122.2(11) 3_765 .
C2 C1 N2 106.2(15) . .
C2 C1 C4 131.1(16) . .
N2 C1 C4 122.6(17) . .
C1 C2 C3 107.9(17) . .
N1 C3 C2 109.8(15) . .
N1 C3 C5 119.9(15) . .
C2 C3 C5 130.0(18) . .
N4 C6 C7 107.3(15) . .
N4 C6 C9 125.0(13) . .
C7 C6 C9 127.7(14) . .
C6 C7 C8 106.7(13) . .
N3 C8 C7 110.7(13) . .
N3 C8 C10 116.9(13) . .
C7 C8 C10 132.3(13) . .
N2 C11 N4 111.7(11) . .
N2 C11 C12 109.1(11) . .
N4 C11 C12 114.0(10) . .
C16 C12 C13 117.0(13) . .
C16 C12 C11 122.0(13) . .
C13 C12 C11 120.8(13) . .
C12 C13 C14 120.0(14) . .
N5 C14 C13 124.4(14) 3_765 .
N5 C15 C16 124.6(13) 3_765 .
C12 C16 C15 118.9(14) . .
P1 O1 Ag1 130.6(7) . .

loop_
_geom_bond_atom_site_label_1
_geom_bond_atom_site_label_2
_geom_bond_distance
_geom_bond_site_symmetry_2
Ag1 N5 2.264(11) .
Ag1 N3 2.319(11) .
Ag1 O1 2.312(12) .
Ag1 N1 2.327(13) .
P1 F1A 1.38(5) .
P1 O1 1.437(12) .
P1 O2 1.444(12) .
P1 F2 1.548(17) .
P1 F2A 1.64(2) .
P1 F1 1.652(18) .
N1 C3 1.290(17) .
N1 N2 1.375(15) .
N2 C1 1.377(17) .
N2 C11 1.430(16) .
N3 C8 1.339(15) .
N3 N4 1.385(14) .
N4 C6 1.330(16) .
N4 C11 1.426(15) .
N5 C15 1.305(16) 3_765
N5 C14 1.292(18) 3_765
C1 C2 1.33(2) .
C1 C4 1.45(2) .
C2 C3 1.40(2) .
C3 C5 1.48(2) .
C6 C7 1.342(19) .
C6 C9 1.50(2) .
C7 C8 1.39(2) .
C8 C10 1.486(19) .
C11 C12 1.550(18) .
C12 C16 1.349(18) .
C12 C13 1.337(17) .
C13 C14 1.384(19) .
C14 N5 1.292(18) 3_765
C15 N5 1.305(16) 3_765
C15 C16 1.388(18) .
